data_7016004
loop_
_publ_author_name
'Schneider, Caspar J.'
'Moubaraki, Boujemaa'
'Cashion, John D.'
'Turner, David R.'
'Leita, Benjamin A.'
'Batten, Stuart R.'
'Murray, Keith S.'

_publ_section_title
;
 Spin crossover in di-, tri- and tetranuclear, mixed-ligand
 tris(pyrazolyl)methane iron(ii) complexes.
;
_journal_issue 26
_journal_name_full 'Dalton transactions (Cambridge, England : 2003)'
_journal_page_first 6939
_journal_page_last 6951
_journal_paper_doi 10.1039/c0dt01725f
_journal_volume 40
_journal_year 2011
_chemical_formula_moiety 'C62 H74 Fe2 N24 O2, 4(B F4), 6(C2 H3 N)'
_chemical_formula_sum 'C74 H92 B4 F16 Fe2 N30 O2'
_chemical_formula_weight 1892.72
_chemical_name_common ((Fe((3,5-Me2pz)3CH))2(p-C6H4(CH2OCH2C(pz)3)2))(BF4)4(MeCN)6
_chemical_name_systematic
;
[{Fe((3,5-Me2pz)3CH)}2(p-C6H4(CH2OCH2C(pz)3]2)](BF4)4(MeCN)6
;
_space_group_IT_number 2
_symmetry_cell_setting triclinic
_symmetry_space_group_name_Hall '-P 1'
_symmetry_space_group_name_H-M 'P -1'
_atom_sites_solution_hydrogens geom
_atom_sites_solution_primary direct
_atom_sites_solution_secondary difmap
_audit_creation_method SHELXL-97
_cell_angle_alpha 116.03(3)
_cell_angle_beta 104.63(3)
_cell_angle_gamma 94.23(3)
_cell_formula_units_Z 1
_cell_length_a 13.451(3)
_cell_length_b 14.795(3)
_cell_length_c 15.885(3)
_cell_measurement_reflns_used 11833
_cell_measurement_temperature 173(2)
_cell_measurement_theta_max 27.50
_cell_measurement_theta_min 1.57
_cell_volume 2685.8(14)
_computing_cell_refinement 'DENZO-SMN (Otwinowski & Minor, 1997)'
_computing_data_collection 'Collect (Hooft, 1999)'
_computing_data_reduction 'DENZO-SMN (Otwinowski & Minor, 1997)'
_computing_molecular_graphics 'X-Seed (Barbour, 1999)'
_computing_publication_material 'CIFTAB (Sheldrick, 1997)'
_computing_structure_refinement 'SHELXL-97 (Sheldrick, 1997)'
_computing_structure_solution 'SHELXS-97 (Sheldrick, 1990)'
_diffrn_ambient_temperature 173(2)
_diffrn_measured_fraction_theta_full 0.959
_diffrn_measured_fraction_theta_max 0.959
_diffrn_measurement_device_type 'Nonius KappaCCD'
_diffrn_measurement_method 'phi and omega scans'
_diffrn_radiation_monochromator graphite
_diffrn_radiation_source 'fine-focus sealed tube'
_diffrn_radiation_type MoK\a
_diffrn_radiation_wavelength 0.71073
_diffrn_reflns_av_R_equivalents 0.1175
_diffrn_reflns_av_sigmaI/netI 0.2263
_diffrn_reflns_limit_h_max 17
_diffrn_reflns_limit_h_min -11
_diffrn_reflns_limit_k_max 18
_diffrn_reflns_limit_k_min -19
_diffrn_reflns_limit_l_max 20
_diffrn_reflns_limit_l_min -20
_diffrn_reflns_number 26431
_diffrn_reflns_theta_full 27.50
_diffrn_reflns_theta_max 27.50
_diffrn_reflns_theta_min 1.57
_exptl_absorpt_coefficient_mu 0.350
_exptl_absorpt_correction_T_max 0.9659
_exptl_absorpt_correction_T_min 0.8586
_exptl_absorpt_correction_type empirical
_exptl_absorpt_process_details SORTAV
_exptl_crystal_colour purple
_exptl_crystal_density_diffrn 1.170
_exptl_crystal_density_method 'not measured'
_exptl_crystal_description plate
_exptl_crystal_F_000 978
_exptl_crystal_size_max 0.45
_exptl_crystal_size_mid 0.28
_exptl_crystal_size_min 0.10
_refine_diff_density_max 1.910
_refine_diff_density_min -0.721
_refine_diff_density_rms 0.176
_refine_ls_extinction_method none
_refine_ls_goodness_of_fit_ref 1.249
_refine_ls_hydrogen_treatment mixed
_refine_ls_matrix_type full
_refine_ls_number_parameters 559
_refine_ls_number_reflns 11833
_refine_ls_number_restraints 51
_refine_ls_restrained_S_all 1.285
_refine_ls_R_factor_all 0.3150
_refine_ls_R_factor_gt 0.1583
_refine_ls_shift/su_max 0.000
_refine_ls_shift/su_mean 0.000
_refine_ls_structure_factor_coef Fsqd
_refine_ls_weighting_details 'calc w=1/[\s^2^(Fo^2^)+(0.2000P)^2^+0.0000P] where P=(Fo^2^+2Fc^2^)/3'
_refine_ls_weighting_scheme calc
_refine_ls_wR_factor_gt 0.3848
_refine_ls_wR_factor_ref 0.4585
_reflns_number_gt 4531
_reflns_number_total 11833
_reflns_threshold_expression >2sigma(I)
_cod_data_source_file c0dt01725f.txt
_cod_data_source_block 1.6MeCN(173K)
_cod_depositor_comments
;
The following automatic conversions were performed:

'_exptl_absorpt_correction_type' value 'Empirical' changed to
'empirical' according to
/home/saulius/struct/CIF-dictionaries/cif_core.dic dictionary named
'cif_core.dic' version 2.4.1 from 2010-06-29.

Automatic conversion script
Id: cif_fix_values 1715 2011-07-08 13:25:40Z adriana 
;
_cod_original_cell_volume 2685.8(10)
_cod_original_sg_symbol_H-M P-1
_cod_database_code 7016004

loop_
_symmetry_equiv_pos_as_xyz
'x, y, z'
'-x, -y, -z'

loop_
_atom_site_label
_atom_site_type_symbol
_atom_site_fract_x
_atom_site_fract_y
_atom_site_fract_z
_atom_site_U_iso_or_equiv
_atom_site_adp_type
_atom_site_occupancy
_atom_site_symmetry_multiplicity
_atom_site_calc_flag
_atom_site_refinement_flags
_atom_site_disorder_assembly
_atom_site_disorder_group
Fe1 Fe 0.28162(9) 0.62365(9) 0.29431(9) 0.0357(5) Uani 1 1 d . . .
F1 F 0.6690(6) 0.7908(6) 0.1496(6) 0.108(3) Uani 1 1 d . . .
O1 O 0.2105(5) 0.2265(5) 0.1423(5) 0.0543(17) Uiso 1 1 d . . .
N1 N 0.2142(6) 0.4263(5) 0.2794(5) 0.0382(18) Uani 1 1 d . . .
C1 C 0.5142(9) 0.6440(9) 0.2208(9) 0.073(3) Uani 1 1 d . . .
H1A H 0.5597 0.6459 0.2806 0.109 Uiso 1 1 calc R . .
H1B H 0.5573 0.6531 0.1826 0.109 Uiso 1 1 calc R . .
H1C H 0.4644 0.5775 0.1807 0.109 Uiso 1 1 calc R . .
B1 B 0.7045(14) 0.8767(13) 0.1417(11) 0.083(5) Uani 1 1 d . . .
F2 F 0.8066(8) 0.8850(10) 0.1546(8) 0.185(5) Uani 1 1 d . . .
N2 N 0.1934(6) 0.5242(5) 0.3085(5) 0.0417(19) Uani 1 1 d . . .
C2 C 0.4553(7) 0.7282(8) 0.2487(8) 0.053(3) Uani 1 1 d . . .
B2 B 0.7501(8) 0.7994(8) 0.5814(7) 0.069(4) Uiso 1 1 d D . .
F3 F 0.6568(8) 0.8597(6) 0.0474(5) 0.120(3) Uani 1 1 d . . .
N3 N 0.2775(5) 0.4174(5) 0.1519(6) 0.0416(19) Uani 1 1 d . . .
C3 C 0.4814(8) 0.8260(8) 0.2526(8) 0.063(3) Uani 1 1 d . . .
H3 H 0.5360 0.8485 0.2338 0.075 Uiso 1 1 calc R . .
F4 F 0.6767(9) 0.9572(6) 0.2079(6) 0.150(4) Uani 1 1 d . . .
N4 N 0.2699(5) 0.5167(5) 0.1658(5) 0.0346(17) Uani 1 1 d . . .
C4 C 0.4102(9) 0.8802(8) 0.2896(7) 0.057(3) Uiso 1 1 d . . .
F5 F 0.6758(7) 0.7671(6) 0.6105(6) 0.126(3) Uiso 1 1 d D . .
N5 N 0.3963(6) 0.4717(6) 0.3094(6) 0.048(2) Uani 1 1 d . . .
C5 C 0.3996(10) 0.9883(9) 0.3080(11) 0.094(4) Uani 1 1 d . . .
H5A H 0.4042 1.0306 0.3772 0.142 Uiso 1 1 calc R . .
H5B H 0.3315 0.9853 0.2649 0.142 Uiso 1 1 calc R . .
H5C H 0.4563 1.0187 0.2938 0.142 Uiso 1 1 calc R . .
F6A F 0.6866(10) 0.8010(11) 0.4935(9) 0.098(4) Uiso 0.50 1 d PD . .
N6 N 0.4012(5) 0.5756(5) 0.3462(5) 0.0384(18) Uani 1 1 d . . .
C6 C 0.3328(10) 0.6687(8) 0.5459(8) 0.076(4) Uani 1 1 d . . .
H6A H 0.3340 0.6068 0.4877 0.114 Uiso 1 1 calc R . .
H6B H 0.2773 0.6529 0.5702 0.114 Uiso 1 1 calc R . .
H6C H 0.4010 0.6920 0.5978 0.114 Uiso 1 1 calc R . .
N7 N 0.1565(5) 0.6671(5) 0.2394(5) 0.0378(18) Uani 1 1 d . . .
C7 C 0.3120(7) 0.7512(7) 0.5188(7) 0.047(2) Uani 1 1 d . . .
N8 N 0.1651(5) 0.7715(5) 0.2710(5) 0.0346(17) Uani 1 1 d . . .
C8 C 0.3113(8) 0.8558(7) 0.5822(7) 0.056(3) Uani 1 1 d . . .
H8 H 0.3247 0.8871 0.6517 0.067 Uiso 1 1 calc R . .
F7B F 0.7730(12) 0.7162(10) 0.5136(10) 0.105(6) Uiso 0.50 1 d PD . .
N9 N 0.3733(5) 0.7236(5) 0.2791(5) 0.0366(17) Uani 1 1 d . . .
C9 C 0.2889(7) 0.9004(7) 0.5265(7) 0.047(2) Uani 1 1 d . . .
N10 N 0.3477(6) 0.8187(5) 0.3060(5) 0.0419(19) Uani 1 1 d . . .
C10 C 0.2714(11) 1.0070(8) 0.5489(8) 0.087(4) Uani 1 1 d . . .
H10A H 0.3025 1.0535 0.6200 0.131 Uiso 1 1 calc R . .
H10B H 0.1958 1.0049 0.5287 0.131 Uiso 1 1 calc R . .
H10C H 0.3046 1.0319 0.5126 0.131 Uiso 1 1 calc R . .
N11 N 0.2935(5) 0.7356(5) 0.4264(5) 0.0354(17) Uani 1 1 d . . .
C11 C 0.0164(8) 0.5099(7) 0.1252(8) 0.059(3) Uani 1 1 d . . .
H11A H 0.0187 0.4787 0.0572 0.089 Uiso 1 1 calc R . .
H11B H -0.0565 0.4978 0.1243 0.089 Uiso 1 1 calc R . .
H11C H 0.0584 0.4789 0.1612 0.089 Uiso 1 1 calc R . .
N12 N 0.2801(5) 0.8302(5) 0.4331(5) 0.0371(18) Uani 1 1 d . . .
C12 C 0.0600(7) 0.6222(7) 0.1749(7) 0.047(2) Uani 1 1 d . . .
N13 N 0.2227(11) 0.7414(11) 0.0655(10) 0.129(5) Uani 1 1 d . . .
C13 C 0.0090(7) 0.7002(8) 0.1649(7) 0.052(3) Uani 1 1 d . . .
H13 H -0.0595 0.6894 0.1222 0.062 Uiso 1 1 calc R . .
N14 N 0.212(2) 0.4891(18) 0.8195(18) 0.111(7) Uiso 0.50 1 d P . .
C14 C 0.0751(7) 0.7907(7) 0.2267(7) 0.047(2) Uani 1 1 d . . .
N15 N 0.4354(18) 0.6542(17) 0.9768(17) 0.098(7) Uiso 0.50 1 d P . .
C15 C 0.0624(9) 0.8996(8) 0.2490(8) 0.071(3) Uani 1 1 d . . .
H15A H 0.1089 0.9277 0.2238 0.106 Uiso 1 1 calc R . .
H15B H 0.0807 0.9431 0.3206 0.106 Uiso 1 1 calc R . .
H15C H -0.0107 0.8981 0.2169 0.106 Uiso 1 1 calc R . .
N16 N 0.8470(14) 0.7785(13) 0.3416(12) 0.064(5) Uiso 0.50 1 d P . .
C16 C 0.2595(6) 0.8398(6) 0.3434(6) 0.037(2) Uani 1 1 d . . .
H16 H 0.2528 0.9120 0.3596 0.045 Uiso 1 1 calc R . .
N17 N 1.041(2) 0.669(2) 0.5268(19) 0.115(8) Uiso 0.50 1 d P . .
C17 C 0.1229(8) 0.5294(8) 0.3516(8) 0.063(3) Uani 1 1 d . . .
H17 H 0.0954 0.5890 0.3803 0.076 Uiso 1 1 calc R . .
C18 C 0.0916(10) 0.4353(8) 0.3511(9) 0.079(4) Uani 1 1 d . . .
H18 H 0.0392 0.4195 0.3758 0.094 Uiso 1 1 calc R . .
C19 C 0.1528(8) 0.3722(7) 0.3074(8) 0.055(3) Uani 1 1 d . . .
H19 H 0.1532 0.3043 0.2980 0.066 Uiso 1 1 calc R . .
C20 C 0.2623(7) 0.5101(7) 0.0779(8) 0.048(2) Uani 1 1 d . . .
H20 H 0.2560 0.5661 0.0641 0.058 Uiso 1 1 calc R . .
C21 C 0.2645(7) 0.4125(7) 0.0087(7) 0.044(2) Uani 1 1 d . . .
H21 H 0.2594 0.3906 -0.0584 0.052 Uiso 1 1 calc R . .
C22 C 0.2756(7) 0.3533(7) 0.0567(7) 0.045(2) Uani 1 1 d . . .
H22 H 0.2807 0.2831 0.0296 0.054 Uiso 1 1 calc R . .
C23 C 0.4950(8) 0.6173(8) 0.4097(8) 0.058(3) Uani 1 1 d . . .
H23 H 0.5232 0.6893 0.4456 0.069 Uiso 1 1 calc R . .
C24 C 0.5497(8) 0.5436(9) 0.4189(9) 0.064(3) Uani 1 1 d . . .
H24 H 0.6181 0.5561 0.4625 0.076 Uiso 1 1 calc R . .
C25 C 0.4870(8) 0.4530(8) 0.3548(8) 0.058(3) Uani 1 1 d . . .
H25 H 0.5021 0.3875 0.3427 0.070 Uiso 1 1 calc R . .
C26 C 0.2977(7) 0.4003(7) 0.2360(7) 0.040(2) Uani 1 1 d . . .
C27 C 0.3053(8) 0.2897(7) 0.2093(8) 0.054(3) Uani 1 1 d . . .
H27A H 0.3625 0.2718 0.1801 0.065 Uiso 1 1 calc R . .
H27B H 0.3211 0.2809 0.2693 0.065 Uiso 1 1 calc R . .
C28 C 0.2168(9) 0.1179(7) 0.1085(8) 0.064(3) Uani 1 1 d . . .
H28A H 0.2471 0.1060 0.1655 0.077 Uiso 1 1 calc R . .
H28B H 0.2609 0.0974 0.0646 0.077 Uiso 1 1 calc R . .
C29 C 0.1029(9) 0.0570(7) 0.0522(9) 0.054(3) Uani 1 1 d . . .
C30 C 0.0652(10) 0.0157(8) -0.0476(9) 0.062(3) Uani 1 1 d . . .
H30 H 0.1102 0.0252 -0.0818 0.074 Uiso 1 1 calc R . .
C31 C 0.0376(11) 0.0403(7) 0.1014(8) 0.066(3) Uani 1 1 d . . .
H31 H 0.0628 0.0667 0.1710 0.079 Uiso 1 1 calc R . .
C32 C 0.0652(13) 0.7615(10) -0.0483(12) 0.126(6) Uani 1 1 d . . .
H32A H 0.0810 0.7529 -0.1080 0.189 Uiso 1 1 calc R . .
H32B H 0.0498 0.8298 -0.0150 0.189 Uiso 1 1 calc R . .
H32C H 0.0041 0.7085 -0.0664 0.189 Uiso 1 1 calc R . .
C33 C 0.1547(12) 0.7517(10) 0.0173(10) 0.081(4) Uani 1 1 d . . .
C34 C 0.1943(18) 0.4945(17) 0.6524(15) 0.071(6) Uiso 0.50 1 d P . .
H34A H 0.1241 0.4553 0.6062 0.106 Uiso 0.50 1 calc PR . .
H34B H 0.2477 0.4648 0.6233 0.106 Uiso 0.50 1 calc PR . .
H34C H 0.2014 0.5663 0.6656 0.106 Uiso 0.50 1 calc PR . .
C35 C 0.2081(18) 0.4904(17) 0.7425(17) 0.068(6) Uiso 0.50 1 d P . .
C36 C 0.448(3) 0.663(2) 0.829(2) 0.118(10) Uiso 0.50 1 d P . .
H36A H 0.4631 0.7353 0.8439 0.177 Uiso 0.50 1 calc PR . .
H36B H 0.3844 0.6259 0.7717 0.177 Uiso 0.50 1 calc PR . .
H36C H 0.5076 0.6320 0.8130 0.177 Uiso 0.50 1 calc PR . .
C37 C 0.434(2) 0.6569(19) 0.909(2) 0.081(7) Uiso 0.50 1 d P . .
C38 C 1.0231(18) 0.7517(18) 0.4109(16) 0.073(6) Uiso 0.50 1 d P . .
H38A H 1.0119 0.7056 0.4384 0.109 Uiso 0.50 1 calc PR . .
H38B H 1.0755 0.8140 0.4616 0.109 Uiso 0.50 1 calc PR . .
H38C H 1.0483 0.7168 0.3544 0.109 Uiso 0.50 1 calc PR . .
C39 C 0.935(2) 0.7768(18) 0.3821(17) 0.074(7) Uiso 0.50 1 d P . .
C40 C 1.0658(14) 0.8653(13) 0.6566(12) 0.042(4) Uiso 0.50 1 d P . .
H40A H 1.0968 0.9035 0.6290 0.063 Uiso 0.50 1 calc PR . .
H40B H 1.1070 0.8920 0.7263 0.063 Uiso 0.50 1 calc PR . .
H40C H 0.9933 0.8735 0.6515 0.063 Uiso 0.50 1 calc PR . .
C41 C 1.0667(17) 0.7540(17) 0.6006(16) 0.065(6) Uiso 0.50 1 d P . .
F8A F 0.8031(12) 0.8983(9) 0.6389(11) 0.127(6) Uiso 0.50 1 d PD . .
F8B F 0.8332(9) 0.8405(10) 0.6718(9) 0.096(4) Uiso 0.50 1 d PD . .
F6B F 0.7244(15) 0.8719(12) 0.5587(14) 0.157(7) Uiso 0.50 1 d PD . .
F7A F 0.8109(12) 0.7304(12) 0.5530(13) 0.136(8) Uiso 0.50 1 d PD . .

loop_
_atom_site_aniso_label
_atom_site_aniso_U_11
_atom_site_aniso_U_22
_atom_site_aniso_U_33
_atom_site_aniso_U_23
_atom_site_aniso_U_13
_atom_site_aniso_U_12
Fe1 0.0266(7) 0.0341(8) 0.0499(9) 0.0230(7) 0.0120(6) 0.0075(5)
F1 0.124(7) 0.102(6) 0.130(6) 0.065(5) 0.069(5) 0.028(5)
N1 0.045(5) 0.025(4) 0.051(5) 0.017(4) 0.025(4) 0.018(3)
C1 0.054(7) 0.078(8) 0.101(9) 0.047(7) 0.040(7) 0.023(6)
B1 0.090(13) 0.086(12) 0.057(10) 0.018(9) 0.034(9) -0.002(10)
F2 0.083(7) 0.267(14) 0.181(10) 0.094(10) 0.049(7) -0.032(8)
N2 0.037(4) 0.035(4) 0.065(5) 0.026(4) 0.032(4) 0.011(3)
C2 0.026(5) 0.064(7) 0.075(7) 0.042(6) 0.011(5) -0.001(5)
F3 0.192(9) 0.098(5) 0.070(5) 0.034(4) 0.048(5) 0.058(6)
N3 0.033(4) 0.037(4) 0.060(5) 0.027(4) 0.015(4) 0.015(3)
C3 0.051(7) 0.070(7) 0.079(8) 0.044(7) 0.026(6) 0.003(6)
F4 0.250(12) 0.076(5) 0.089(6) -0.008(5) 0.090(7) 0.026(6)
N4 0.030(4) 0.037(4) 0.046(5) 0.027(4) 0.013(4) 0.011(3)
N5 0.040(5) 0.060(5) 0.065(5) 0.043(5) 0.023(4) 0.020(4)
C5 0.082(10) 0.080(9) 0.145(12) 0.072(9) 0.041(9) 0.002(7)
N6 0.027(4) 0.036(4) 0.059(5) 0.028(4) 0.012(4) 0.011(3)
C6 0.105(10) 0.077(8) 0.070(7) 0.054(7) 0.025(7) 0.041(7)
N7 0.030(4) 0.037(4) 0.043(4) 0.019(4) 0.006(4) 0.008(3)
C7 0.029(5) 0.057(6) 0.055(6) 0.033(6) 0.004(5) 0.003(5)
N8 0.028(4) 0.027(4) 0.046(4) 0.019(4) 0.001(3) 0.007(3)
C8 0.058(7) 0.044(6) 0.041(6) 0.013(5) -0.009(5) 0.002(5)
N9 0.024(4) 0.039(4) 0.056(5) 0.030(4) 0.013(4) 0.009(3)
C9 0.045(6) 0.039(6) 0.052(6) 0.023(5) 0.006(5) 0.007(5)
N10 0.035(4) 0.040(4) 0.051(5) 0.027(4) 0.007(4) -0.005(4)
C10 0.124(12) 0.055(7) 0.049(7) 0.011(6) 0.001(7) 0.013(7)
N11 0.031(4) 0.045(4) 0.034(4) 0.024(4) 0.005(3) 0.009(3)
C11 0.041(6) 0.039(6) 0.076(7) 0.010(5) 0.020(6) -0.006(5)
N12 0.040(5) 0.027(4) 0.041(5) 0.017(4) 0.008(4) 0.004(3)
C12 0.032(6) 0.046(6) 0.050(6) 0.019(5) 0.000(5) -0.001(5)
N13 0.111(11) 0.163(13) 0.130(11) 0.099(11) 0.010(9) 0.032(10)
C13 0.023(5) 0.061(7) 0.067(7) 0.034(6) 0.002(5) 0.009(5)
C14 0.034(5) 0.055(6) 0.059(6) 0.037(6) 0.006(5) 0.017(5)
C15 0.069(8) 0.070(8) 0.067(7) 0.035(7) 0.004(6) 0.027(6)
C16 0.026(5) 0.035(5) 0.044(5) 0.021(5) -0.001(4) -0.002(4)
C17 0.067(8) 0.046(6) 0.108(9) 0.042(7) 0.062(7) 0.029(6)
C18 0.116(10) 0.048(7) 0.106(9) 0.036(7) 0.091(9) 0.017(7)
C19 0.069(7) 0.037(6) 0.085(8) 0.039(6) 0.046(6) 0.014(5)
C20 0.031(5) 0.043(6) 0.064(7) 0.027(6) 0.005(5) 0.003(4)
C21 0.028(5) 0.053(6) 0.031(5) 0.010(5) 0.002(4) -0.002(4)
C22 0.039(6) 0.028(5) 0.054(6) 0.007(5) 0.019(5) 0.000(4)
C23 0.035(6) 0.057(6) 0.078(8) 0.034(6) 0.009(6) 0.009(5)
C24 0.040(6) 0.070(8) 0.089(8) 0.046(7) 0.013(6) 0.027(6)
C25 0.049(7) 0.052(7) 0.084(8) 0.039(7) 0.022(6) 0.023(6)
C26 0.039(6) 0.044(5) 0.057(6) 0.032(5) 0.025(5) 0.022(5)
C27 0.055(7) 0.048(6) 0.081(7) 0.043(6) 0.029(6) 0.031(5)
C28 0.103(10) 0.033(5) 0.092(8) 0.043(6) 0.058(7) 0.035(6)
C29 0.076(8) 0.026(5) 0.075(8) 0.028(6) 0.040(7) 0.017(5)
C30 0.098(10) 0.036(6) 0.067(8) 0.024(6) 0.053(7) 0.017(6)
C31 0.119(11) 0.033(6) 0.051(6) 0.016(5) 0.050(7) -0.003(6)
C32 0.123(14) 0.067(9) 0.143(13) 0.045(10) -0.018(11) 0.010(9)
C33 0.088(11) 0.085(9) 0.080(9) 0.044(8) 0.031(8) 0.020(8)

loop_
_atom_type_symbol
_atom_type_description
_atom_type_scat_dispersion_real
_atom_type_scat_dispersion_imag
_atom_type_scat_source
C C 0.0033 0.0016 'International Tables Vol C Tables 4.2.6.8 and 6.1.1.4'
Fe Fe 0.3463 0.8444 'International Tables Vol C Tables 4.2.6.8 and 6.1.1.4'
N N 0.0061 0.0033 'International Tables Vol C Tables 4.2.6.8 and 6.1.1.4'
O O 0.0106 0.0060 'International Tables Vol C Tables 4.2.6.8 and 6.1.1.4'
B B 0.0013 0.0007 'International Tables Vol C Tables 4.2.6.8 and 6.1.1.4'
F F 0.0171 0.0103 'International Tables Vol C Tables 4.2.6.8 and 6.1.1.4'
H H 0.0000 0.0000 'International Tables Vol C Tables 4.2.6.8 and 6.1.1.4'

loop_
_geom_angle_atom_site_label_1
_geom_angle_atom_site_label_2
_geom_angle_atom_site_label_3
_geom_angle
_geom_angle_site_symmetry_1
_geom_angle_site_symmetry_3
_geom_angle_publ_flag
N4 Fe1 N6 87.4(3) . . ?
N4 Fe1 N2 87.9(3) . . ?
N6 Fe1 N2 87.1(3) . . ?
N4 Fe1 N7 91.4(3) . . ?
N6 Fe1 N7 177.8(3) . . ?
N2 Fe1 N7 91.0(3) . . ?
N4 Fe1 N11 179.2(3) . . ?
N6 Fe1 N11 93.1(3) . . ?
N2 Fe1 N11 92.7(3) . . ?
N7 Fe1 N11 88.1(3) . . ?
N4 Fe1 N9 91.4(3) . . ?
N6 Fe1 N9 92.2(3) . . ?
N2 Fe1 N9 179.0(3) . . ?
N7 Fe1 N9 89.8(3) . . ?
N11 Fe1 N9 88.0(3) . . ?
C27 O1 C28 110.1(7) . . ?
C19 N1 N2 109.5(7) . . ?
C19 N1 C26 131.1(7) . . ?
N2 N1 C26 119.1(6) . . ?
F2 B1 F4 115.7(14) . . ?
F2 B1 F3 107.0(13) . . ?
F4 B1 F3 110.8(14) . . ?
F2 B1 F1 107.8(14) . . ?
F4 B1 F1 106.5(12) . . ?
F3 B1 F1 108.8(12) . . ?
C17 N2 N1 106.4(7) . . ?
C17 N2 Fe1 134.6(6) . . ?
N1 N2 Fe1 118.5(5) . . ?
N9 C2 C3 110.6(9) . . ?
N9 C2 C1 123.0(8) . . ?
C3 C2 C1 126.3(9) . . ?
F6B B2 F5 110.3(11) . . ?
F6B B2 F7A 133.4(15) . . ?
F5 B2 F7A 112.1(10) . . ?
F6B B2 F8A 58.9(9) . . ?
F5 B2 F8A 116.7(10) . . ?
F7A B2 F8A 114.8(11) . . ?
F6B B2 F7B 118.5(11) . . ?
F5 B2 F7B 108.7(10) . . ?
F7A B2 F7B 27.2(10) . . ?
F8A B2 F7B 132.1(14) . . ?
F6B B2 F8B 111.4(10) . . ?
F5 B2 F8B 97.5(8) . . ?
F7A B2 F8B 81.4(10) . . ?
F8A B2 F8B 52.5(7) . . ?
F7B B2 F8B 108.5(10) . . ?
F6B B2 F6A 44.9(8) . . ?
F5 B2 F6A 101.3(8) . . ?
F7A B2 F6A 107.5(10) . . ?
F8A B2 F6A 102.5(9) . . ?
F7B B2 F6A 82.2(9) . . ?
F8B B2 F6A 154.0(11) . . ?
C22 N3 N4 111.1(7) . . ?
C22 N3 C26 130.1(7) . . ?
N4 N3 C26 118.4(7) . . ?
C4 C3 C2 105.0(9) . . ?
C20 N4 N3 103.9(7) . . ?
C20 N4 Fe1 136.2(6) . . ?
N3 N4 Fe1 119.7(5) . . ?
N10 C4 C3 107.1(9) . . ?
N10 C4 C5 124.8(10) . . ?
C3 C4 C5 128.1(10) . . ?
C25 N5 N6 110.8(8) . . ?
C25 N5 C26 130.5(8) . . ?
N6 N5 C26 118.5(6) . . ?
F6B F6A B2 60.8(7) . . ?
C23 N6 N5 104.0(7) . . ?
C23 N6 Fe1 136.6(6) . . ?
N5 N6 Fe1 119.3(5) . . ?
C12 N7 N8 105.7(6) . . ?
C12 N7 Fe1 137.4(6) . . ?
N8 N7 Fe1 116.9(5) . . ?
N11 C7 C8 109.8(8) . . ?
N11 C7 C6 122.0(9) . . ?
C8 C7 C6 128.2(9) . . ?
C14 N8 N7 110.9(7) . . ?
C14 N8 C16 130.6(7) . . ?
N7 N8 C16 118.4(6) . . ?
C9 C8 C7 107.1(9) . . ?
F7A F7B B2 76.1(12) . . ?
C2 N9 N10 105.3(7) . . ?
C2 N9 Fe1 139.2(6) . . ?
N10 N9 Fe1 115.4(5) . . ?
C8 C9 N12 107.5(8) . . ?
C8 C9 C10 132.2(10) . . ?
N12 C9 C10 120.3(8) . . ?
C4 N10 N9 111.9(8) . . ?
C4 N10 C16 128.4(8) . . ?
N9 N10 C16 119.7(6) . . ?
C7 N11 N12 103.8(7) . . ?
C7 N11 Fe1 139.2(6) . . ?
N12 N11 Fe1 117.0(5) . . ?
C9 N12 N11 111.8(6) . . ?
C9 N12 C16 130.4(7) . . ?
N11 N12 C16 117.8(7) . . ?
N7 C12 C13 108.5(8) . . ?
N7 C12 C11 123.7(8) . . ?
C13 C12 C11 127.8(8) . . ?
C14 C13 C12 107.5(8) . . ?
C13 C14 N8 107.3(8) . . ?
C13 C14 C15 130.7(8) . . ?
N8 C14 C15 122.0(8) . . ?
N8 C16 N10 110.4(7) . . ?
N8 C16 N12 111.1(6) . . ?
N10 C16 N12 108.9(6) . . ?
N2 C17 C18 111.8(9) . . ?
C19 C18 C17 105.4(9) . . ?
C18 C19 N1 106.9(8) . . ?
N4 C20 C21 112.7(8) . . ?
C22 C21 C20 106.5(8) . . ?
N3 C22 C21 105.8(8) . . ?
N6 C23 C24 112.0(9) . . ?
C25 C24 C23 106.3(9) . . ?
C24 C25 N5 106.8(9) . . ?
N3 C26 N1 108.9(6) . . ?
N3 C26 N5 107.6(7) . . ?
N1 C26 N5 107.6(7) . . ?
N3 C26 C27 112.1(8) . . ?
N1 C26 C27 109.8(7) . . ?
N5 C26 C27 110.7(7) . . ?
O1 C27 C26 108.2(7) . . ?
O1 C28 C29 105.2(8) . . ?
C30 C29 C31 118.8(10) . . ?
C30 C29 C28 120.2(10) . . ?
C31 C29 C28 121.0(11) . . ?
C29 C30 C31 121.9(10) . 2 ?
C29 C31 C30 119.3(10) . 2 ?
N13 C33 C32 178.0(17) . . ?
N14 C35 C34 175(3) . . ?
N15 C37 C36 172(3) . . ?
N16 C39 C38 166(3) . . ?
N17 C41 C40 155(2) . . ?
F8B F8A F6B 125.6(9) . . ?
F8B F8A B2 66.4(7) . . ?
F6B F8A B2 59.2(7) . . ?
F8A F8B B2 61.0(6) . . ?
F6A F6B F8A 133.7(13) . . ?
F6A F6B B2 74.3(9) . . ?
F8A F6B B2 61.9(7) . . ?
F7B F7A B2 76.7(12) . . ?

loop_
_geom_bond_atom_site_label_1
_geom_bond_atom_site_label_2
_geom_bond_distance
_geom_bond_site_symmetry_2
_geom_bond_publ_flag
Fe1 N4 1.914(7) . ?
Fe1 N6 1.945(7) . ?
Fe1 N2 1.947(7) . ?
Fe1 N7 1.979(6) . ?
Fe1 N11 1.979(7) . ?
Fe1 N9 1.991(7) . ?
F1 B1 1.392(17) . ?
O1 C27 1.378(11) . ?
O1 C28 1.472(10) . ?
N1 C19 1.386(11) . ?
N1 N2 1.389(9) . ?
N1 C26 1.451(10) . ?
C1 C2 1.489(14) . ?
B1 F2 1.325(18) . ?
B1 F4 1.353(17) . ?
B1 F3 1.371(16) . ?
N2 C17 1.291(11) . ?
C2 N9 1.319(11) . ?
C2 C3 1.433(13) . ?
B2 F6B 1.316(11) . ?
B2 F5 1.342(10) . ?
B2 F7A 1.349(11) . ?
B2 F8A 1.351(11) . ?
B2 F7B 1.353(11) . ?
B2 F8B 1.415(11) . ?
B2 F6A 1.452(11) . ?
N3 C22 1.380(11) . ?
N3 N4 1.403(9) . ?
N3 C26 1.430(11) . ?
C3 C4 1.374(14) . ?
N4 C20 1.333(11) . ?
C4 N10 1.344(12) . ?
C4 C5 1.519(15) . ?
N5 C25 1.367(11) . ?
N5 N6 1.374(10) . ?
N5 C26 1.471(11) . ?
F6A F6B 1.065(19) . ?
N6 C23 1.299(11) . ?
C6 C7 1.485(12) . ?
N7 C12 1.335(10) . ?
N7 N8 1.384(9) . ?
C7 N11 1.333(11) . ?
C7 C8 1.432(13) . ?
N8 C14 1.355(10) . ?
N8 C16 1.418(10) . ?
C8 C9 1.309(12) . ?
F7B F7A 0.64(2) . ?
N9 N10 1.377(9) . ?
C9 N12 1.355(11) . ?
C9 C10 1.508(13) . ?
N10 C16 1.450(11) . ?
N11 N12 1.385(8) . ?
C11 C12 1.483(12) . ?
N12 C16 1.454(10) . ?
C12 C13 1.431(12) . ?
N13 C33 1.103(15) . ?
C13 C14 1.333(12) . ?
N14 C35 1.22(3) . ?
C14 C15 1.524(13) . ?
N15 C37 1.09(3) . ?
N16 C39 1.20(3) . ?
N17 C41 1.23(3) . ?
C17 C18 1.421(13) . ?
C18 C19 1.365(14) . ?
C20 C21 1.387(12) . ?
C21 C22 1.385(12) . ?
C23 C24 1.398(13) . ?
C24 C25 1.321(14) . ?
C26 C27 1.520(12) . ?
C28 C29 1.536(15) . ?
C29 C30 1.357(14) . ?
C29 C31 1.388(14) . ?
C30 C31 1.393(15) 2 ?
C31 C30 1.393(15) 2 ?
C32 C33 1.442(19) . ?
C34 C35 1.43(3) . ?
C36 C37 1.37(3) . ?
C38 C39 1.30(3) . ?
C40 C41 1.49(3) . ?
F8A F8B 1.226(16) . ?
F8A F6B 1.312(19) . ?

loop_
_geom_torsion_atom_site_label_1
_geom_torsion_atom_site_label_2
_geom_torsion_atom_site_label_3
_geom_torsion_atom_site_label_4
_geom_torsion
_geom_torsion_site_symmetry_1
_geom_torsion_site_symmetry_2
_geom_torsion_site_symmetry_3
_geom_torsion_site_symmetry_4
_geom_torsion_publ_flag
C19 N1 N2 C17 -0.2(10) . . . . ?
C26 N1 N2 C17 -174.7(8) . . . . ?
C19 N1 N2 Fe1 172.0(6) . . . . ?
C26 N1 N2 Fe1 -2.4(9) . . . . ?
N4 Fe1 N2 C17 -146.1(10) . . . . ?
N6 Fe1 N2 C17 126.3(10) . . . . ?
N7 Fe1 N2 C17 -54.8(10) . . . . ?
N11 Fe1 N2 C17 33.3(10) . . . . ?
N9 Fe1 N2 C17 164(17) . . . . ?
N4 Fe1 N2 N1 44.3(6) . . . . ?
N6 Fe1 N2 N1 -43.2(6) . . . . ?
N7 Fe1 N2 N1 135.7(6) . . . . ?
N11 Fe1 N2 N1 -136.2(6) . . . . ?
N9 Fe1 N2 N1 -5(18) . . . . ?
N9 C2 C3 C4 1.3(11) . . . . ?
C1 C2 C3 C4 -175.2(10) . . . . ?
C22 N3 N4 C20 0.7(9) . . . . ?
C26 N3 N4 C20 173.7(7) . . . . ?
C22 N3 N4 Fe1 -175.2(5) . . . . ?
C26 N3 N4 Fe1 -2.2(9) . . . . ?
N6 Fe1 N4 C20 -129.4(8) . . . . ?
N2 Fe1 N4 C20 143.5(8) . . . . ?
N7 Fe1 N4 C20 52.6(8) . . . . ?
N11 Fe1 N4 C20 4(20) . . . . ?
N9 Fe1 N4 C20 -37.3(8) . . . . ?
N6 Fe1 N4 N3 44.9(6) . . . . ?
N2 Fe1 N4 N3 -42.3(6) . . . . ?
N7 Fe1 N4 N3 -133.2(6) . . . . ?
N11 Fe1 N4 N3 178(100) . . . . ?
N9 Fe1 N4 N3 137.0(6) . . . . ?
C2 C3 C4 N10 0.0(11) . . . . ?
C2 C3 C4 C5 -178.9(11) . . . . ?
F5 B2 F6A F6B 107.4(13) . . . . ?
F7A B2 F6A F6B -134.8(17) . . . . ?
F8A B2 F6A F6B -13.5(15) . . . . ?
F7B B2 F6A F6B -145.0(15) . . . . ?
F8B B2 F6A F6B -28(3) . . . . ?
C25 N5 N6 C23 2.3(10) . . . . ?
C26 N5 N6 C23 178.4(8) . . . . ?
C25 N5 N6 Fe1 -179.8(6) . . . . ?
C26 N5 N6 Fe1 -3.7(10) . . . . ?
N4 Fe1 N6 C23 135.4(10) . . . . ?
N2 Fe1 N6 C23 -136.5(10) . . . . ?
N7 Fe1 N6 C23 -166(7) . . . . ?
N11 Fe1 N6 C23 -44.0(10) . . . . ?
N9 Fe1 N6 C23 44.1(10) . . . . ?
N4 Fe1 N6 N5 -41.6(6) . . . . ?
N2 Fe1 N6 N5 46.5(6) . . . . ?
N7 Fe1 N6 N5 17(8) . . . . ?
N11 Fe1 N6 N5 139.0(6) . . . . ?
N9 Fe1 N6 N5 -132.9(6) . . . . ?
N4 Fe1 N7 C12 45.2(9) . . . . ?
N6 Fe1 N7 C12 -14(8) . . . . ?
N2 Fe1 N7 C12 -42.8(9) . . . . ?
N11 Fe1 N7 C12 -135.4(9) . . . . ?
N9 Fe1 N7 C12 136.6(9) . . . . ?
N4 Fe1 N7 N8 -133.1(6) . . . . ?
N6 Fe1 N7 N8 168(7) . . . . ?
N2 Fe1 N7 N8 138.9(6) . . . . ?
N11 Fe1 N7 N8 46.3(6) . . . . ?
N9 Fe1 N7 N8 -41.7(6) . . . . ?
C12 N7 N8 C14 0.2(9) . . . . ?
Fe1 N7 N8 C14 178.9(6) . . . . ?
C12 N7 N8 C16 178.0(7) . . . . ?
Fe1 N7 N8 C16 -3.2(9) . . . . ?
N11 C7 C8 C9 2.1(11) . . . . ?
C6 C7 C8 C9 -179.7(11) . . . . ?
F6B B2 F7B F7A 131(2) . . . . ?
F5 B2 F7B F7A -102(2) . . . . ?
F8A B2 F7B F7A 59(3) . . . . ?
F8B B2 F7B F7A 3(2) . . . . ?
F6A B2 F7B F7A 158(2) . . . . ?
C3 C2 N9 N10 -2.0(10) . . . . ?
C1 C2 N9 N10 174.6(9) . . . . ?
C3 C2 N9 Fe1 177.2(7) . . . . ?
C1 C2 N9 Fe1 -6.2(16) . . . . ?
N4 Fe1 N9 C2 -45.4(9) . . . . ?
N6 Fe1 N9 C2 42.1(10) . . . . ?
N2 Fe1 N9 C2 4(18) . . . . ?
N7 Fe1 N9 C2 -136.8(10) . . . . ?
N11 Fe1 N9 C2 135.1(10) . . . . ?
N4 Fe1 N9 N10 133.7(5) . . . . ?
N6 Fe1 N9 N10 -138.8(6) . . . . ?
N2 Fe1 N9 N10 -177(100) . . . . ?
N7 Fe1 N9 N10 42.3(5) . . . . ?
N11 Fe1 N9 N10 -45.8(5) . . . . ?
C7 C8 C9 N12 -2.5(11) . . . . ?
C7 C8 C9 C10 176.4(11) . . . . ?
C3 C4 N10 N9 -1.3(10) . . . . ?
C5 C4 N10 N9 177.7(9) . . . . ?
C3 C4 N10 C16 -179.1(8) . . . . ?
C5 C4 N10 C16 -0.1(15) . . . . ?
C2 N9 N10 C4 2.1(9) . . . . ?
Fe1 N9 N10 C4 -177.3(6) . . . . ?
C2 N9 N10 C16 -180.0(7) . . . . ?
Fe1 N9 N10 C16 0.7(9) . . . . ?
C8 C7 N11 N12 -0.8(9) . . . . ?
C6 C7 N11 N12 -179.1(9) . . . . ?
C8 C7 N11 Fe1 179.0(7) . . . . ?
C6 C7 N11 Fe1 0.7(15) . . . . ?
N4 Fe1 N11 C7 -175(100) . . . . ?
N6 Fe1 N11 C7 -41.6(9) . . . . ?
N2 Fe1 N11 C7 45.6(9) . . . . ?
N7 Fe1 N11 C7 136.5(9) . . . . ?
N9 Fe1 N11 C7 -133.7(9) . . . . ?
N4 Fe1 N11 N12 5(20) . . . . ?
N6 Fe1 N11 N12 138.1(6) . . . . ?
N2 Fe1 N11 N12 -134.7(6) . . . . ?
N7 Fe1 N11 N12 -43.8(6) . . . . ?
N9 Fe1 N11 N12 46.1(6) . . . . ?
C8 C9 N12 N11 2.2(10) . . . . ?
C10 C9 N12 N11 -176.9(9) . . . . ?
C8 C9 N12 C16 -177.8(8) . . . . ?
C10 C9 N12 C16 3.1(15) . . . . ?
C7 N11 N12 C9 -0.8(9) . . . . ?
Fe1 N11 N12 C9 179.4(6) . . . . ?
C7 N11 N12 C16 179.2(7) . . . . ?
Fe1 N11 N12 C16 -0.6(9) . . . . ?
N8 N7 C12 C13 1.2(10) . . . . ?
Fe1 N7 C12 C13 -177.2(7) . . . . ?
N8 N7 C12 C11 -177.9(9) . . . . ?
Fe1 N7 C12 C11 3.7(15) . . . . ?
N7 C12 C13 C14 -2.2(11) . . . . ?
C11 C12 C13 C14 176.8(10) . . . . ?
C12 C13 C14 N8 2.2(11) . . . . ?
C12 C13 C14 C15 -178.7(10) . . . . ?
N7 N8 C14 C13 -1.6(10) . . . . ?
C16 N8 C14 C13 -179.0(9) . . . . ?
N7 N8 C14 C15 179.2(8) . . . . ?
C16 N8 C14 C15 1.8(14) . . . . ?
C14 N8 C16 N10 -120.4(9) . . . . ?
N7 N8 C16 N10 62.3(9) . . . . ?
C14 N8 C16 N12 118.7(9) . . . . ?
N7 N8 C16 N12 -58.6(10) . . . . ?
C4 N10 C16 N8 116.5(9) . . . . ?
N9 N10 C16 N8 -61.2(9) . . . . ?
C4 N10 C16 N12 -121.4(9) . . . . ?
N9 N10 C16 N12 61.0(9) . . . . ?
C9 N12 C16 N8 -118.9(9) . . . . ?
N11 N12 C16 N8 61.1(9) . . . . ?
C9 N12 C16 N10 119.3(9) . . . . ?
N11 N12 C16 N10 -60.6(9) . . . . ?
N1 N2 C17 C18 -1.5(12) . . . . ?
Fe1 N2 C17 C18 -172.0(8) . . . . ?
N2 C17 C18 C19 2.7(14) . . . . ?
C17 C18 C19 N1 -2.6(13) . . . . ?
N2 N1 C19 C18 1.9(11) . . . . ?
C26 N1 C19 C18 175.4(10) . . . . ?
N3 N4 C20 C21 0.0(9) . . . . ?
Fe1 N4 C20 C21 174.9(6) . . . . ?
N4 C20 C21 C22 -0.7(10) . . . . ?
N4 N3 C22 C21 -1.1(9) . . . . ?
C26 N3 C22 C21 -173.1(8) . . . . ?
C20 C21 C22 N3 1.1(9) . . . . ?
N5 N6 C23 C24 -3.0(11) . . . . ?
Fe1 N6 C23 C24 179.7(7) . . . . ?
N6 C23 C24 C25 2.6(13) . . . . ?
C23 C24 C25 N5 -1.0(12) . . . . ?
N6 N5 C25 C24 -0.8(12) . . . . ?
C26 N5 C25 C24 -176.3(9) . . . . ?
C22 N3 C26 N1 -129.3(8) . . . . ?
N4 N3 C26 N1 59.2(9) . . . . ?
C22 N3 C26 N5 114.3(9) . . . . ?
N4 N3 C26 N5 -57.2(9) . . . . ?
C22 N3 C26 C27 -7.7(12) . . . . ?
N4 N3 C26 C27 -179.1(7) . . . . ?
C19 N1 C26 N3 130.5(9) . . . . ?
N2 N1 C26 N3 -56.5(10) . . . . ?
C19 N1 C26 N5 -113.1(10) . . . . ?
N2 N1 C26 N5 59.9(9) . . . . ?
C19 N1 C26 C27 7.4(13) . . . . ?
N2 N1 C26 C27 -179.5(7) . . . . ?
C25 N5 C26 N3 -123.9(9) . . . . ?
N6 N5 C26 N3 60.9(9) . . . . ?
C25 N5 C26 N1 118.8(10) . . . . ?
N6 N5 C26 N1 -56.4(9) . . . . ?
C25 N5 C26 C27 -1.2(13) . . . . ?
N6 N5 C26 C27 -176.4(8) . . . . ?
C28 O1 C27 C26 175.8(8) . . . . ?
N3 C26 C27 O1 -61.1(10) . . . . ?
N1 C26 C27 O1 60.1(10) . . . . ?
N5 C26 C27 O1 178.7(7) . . . . ?
C27 O1 C28 C29 168.7(8) . . . . ?
O1 C28 C29 C30 95.9(10) . . . . ?
O1 C28 C29 C31 -86.1(10) . . . . ?
C31 C29 C30 C31 1.8(16) . . . 2 ?
C28 C29 C30 C31 179.8(8) . . . 2 ?
C30 C29 C31 C30 -1.8(16) . . . 2 ?
C28 C29 C31 C30 -179.8(8) . . . 2 ?
F6B B2 F8A F8B 177.0(15) . . . . ?
F5 B2 F8A F8B 78.4(11) . . . . ?
F7A B2 F8A F8B -55.7(14) . . . . ?
F7B B2 F8A F8B -81.2(15) . . . . ?
F6A B2 F8A F8B -172.0(12) . . . . ?
F5 B2 F8A F6B -98.6(12) . . . . ?
F7A B2 F8A F6B 127.3(16) . . . . ?
F7B B2 F8A F6B 101.8(15) . . . . ?
F8B B2 F8A F6B -177.0(15) . . . . ?
F6A B2 F8A F6B 11.1(12) . . . . ?
F6B F8A F8B B2 3.2(16) . . . . ?
F6B B2 F8B F8A -2.8(14) . . . . ?
F5 B2 F8B F8A -118.0(11) . . . . ?
F7A B2 F8B F8A 130.6(13) . . . . ?
F7B B2 F8B F8A 129.3(15) . . . . ?
F6A B2 F8B F8A 18(3) . . . . ?
B2 F6A F6B F8A 18.9(19) . . . . ?
F8B F8A F6B F6A -24(3) . . . . ?
B2 F8A F6B F6A -21(2) . . . . ?
F8B F8A F6B B2 -3.4(17) . . . . ?
F5 B2 F6B F6A -85.7(13) . . . . ?
F7A B2 F6B F6A 68.7(19) . . . . ?
F8A B2 F6B F6A 164.6(17) . . . . ?
F7B B2 F6B F6A 40.3(17) . . . . ?
F8B B2 F6B F6A 167.2(13) . . . . ?
F5 B2 F6B F8A 109.7(11) . . . . ?
F7A B2 F6B F8A -95.9(17) . . . . ?
F7B B2 F6B F8A -124.3(16) . . . . ?
F8B B2 F6B F8A 2.6(13) . . . . ?
F6A B2 F6B F8A -164.6(17) . . . . ?
F6B B2 F7A F7B -66(3) . . . . ?
F5 B2 F7A F7B 88(2) . . . . ?
F8A B2 F7A F7B -136(2) . . . . ?
F8B B2 F7A F7B -177(2) . . . . ?
F6A B2 F7A F7B -22(2) . . . . ?
